data_1549663
loop_
_publ_author_name
'Leitch, Jamie A.'
'Fuentes de Arriba, Angel L.'
'Tan, Joanne'
'Hoff, Oskar'
'Mart\'inez, Carlos M'
'Dixon, Darren J.'

_publ_section_title
;
 Photocatalytic reverse polarity Povarov reaction.
;
_journal_issue 32
_journal_name_full 'Chemical science'
_journal_page_first 6653
_journal_page_last 6658
_journal_paper_doi 10.1039/c8sc01704b
_journal_volume 9
_journal_year 2018
_chemical_formula_moiety 'C22 H21 N1 O3 S1'
_chemical_formula_sum 'C22 H21 N O3 S'
_chemical_formula_weight 379.48
_chemical_melting_point ?
_space_group_IT_number 2
_space_group_name_Hall '-P 1'
_space_group_name_H-M_alt 'P -1'
_symmetry_cell_setting triclinic
_symmetry_space_group_name_Hall '-P 1'
_symmetry_space_group_name_H-M 'P -1'
_atom_sites_solution_hydrogens difmap
_atom_sites_solution_primary other
_audit_creation_date 2018-03-21
_audit_creation_method CRYSTALS_ver_14.61_build_6236
_audit_update_record
;
2018-03-21 deposited with the CCDC.
2018-07-06 downloaded from the CCDC.
;
_cell_angle_alpha 90.7648(7)
_cell_angle_beta 114.2115(9)
_cell_angle_gamma 100.1376(10)
_cell_formula_units_Z 2
_cell_length_a 9.3819(2)
_cell_length_b 10.3076(2)
_cell_length_c 10.6318(3)
_cell_measurement_reflns_used 3821
_cell_measurement_temperature 150
_cell_measurement_theta_max 27
_cell_measurement_theta_min 5
_cell_volume 918.87(4)
_computing_cell_refinement 'DENZO/SCALEPACK (Otwinowski & Minor, 1997)'
_computing_data_collection 'COLLECT (Nonius, 2001).'
_computing_data_reduction 'DENZO/SCALEPACK (Otwinowski & Minor, 1997)'
_computing_molecular_graphics 'CAMERON (Watkin et al., 1996)'
_computing_publication_material 'CRYSTALS (Betteridge et al., 2003)'
_computing_structure_refinement 'CRYSTALS (Betteridge et al., 2003)'
_computing_structure_solution 'Superflip (Palatinus & Chapuis, 2007)'
_diffrn_ambient_temperature 150
_diffrn_measured_fraction_theta_full 0.988
_diffrn_measured_fraction_theta_max 0.987
_diffrn_measurement_device Area
_diffrn_measurement_device_type 'Nonius KappaCCD'
_diffrn_measurement_method \w
_diffrn_radiation_monochromator graphite
_diffrn_radiation_type 'Mo K\a'
_diffrn_radiation_wavelength 0.71073
_diffrn_reflns_av_R_equivalents 0.019
_diffrn_reflns_limit_h_max 12
_diffrn_reflns_limit_h_min -12
_diffrn_reflns_limit_k_max 13
_diffrn_reflns_limit_k_min -11
_diffrn_reflns_limit_l_max 13
_diffrn_reflns_limit_l_min -13
_diffrn_reflns_number 14240
_diffrn_reflns_theta_full 26.690
_diffrn_reflns_theta_max 27.515
_diffrn_reflns_theta_min 5.442
_diffrn_standards_number 0
_exptl_absorpt_coefficient_mu 0.199
_exptl_absorpt_correction_T_max 0.98
_exptl_absorpt_correction_T_min 0.89
_exptl_absorpt_correction_type multi-scan
_exptl_absorpt_process_details 'DENZO/SCALEPACK (Otwinowski & Minor, 1997)'
_exptl_crystal_colour clear_pale_colourless
_exptl_crystal_density_diffrn 1.371
_exptl_crystal_density_meas ?
_exptl_crystal_density_method 'not measured'
_exptl_crystal_description block
_exptl_crystal_F_000 400
_exptl_crystal_size_max 0.250
_exptl_crystal_size_mid 0.200
_exptl_crystal_size_min 0.100
_refine_diff_density_max 0.29
_refine_diff_density_min -0.37
_refine_ls_extinction_method None
_refine_ls_goodness_of_fit_ref 1.0045
_refine_ls_hydrogen_treatment mixed
_refine_ls_matrix_type full
_refine_ls_number_parameters 248
_refine_ls_number_reflns 4183
_refine_ls_number_restraints 4
_refine_ls_R_factor_all 0.0449
_refine_ls_R_factor_gt 0.0376
_refine_ls_shift/su_max 0.0007955
_refine_ls_shift/su_mean 0.0000275
_refine_ls_structure_factor_coef Fsqd
_refine_ls_weighting_details
;
 Method= Modified Sheldrick 
 w=1/[\s^2^(F^2^) + ( 0.04P)^2^ + 0.39P] 
 ,where P=(max(Fo^2^,0) + 2Fc^2^)/3 
;
_refine_ls_weighting_scheme calc
_refine_ls_wR_factor_all 0.0982
_refine_ls_wR_factor_gt 0.0923
_refine_ls_wR_factor_ref 0.0982
_reflns_limit_h_max 10
_reflns_limit_h_min -12
_reflns_limit_k_max 13
_reflns_limit_k_min -13
_reflns_limit_l_max 13
_reflns_limit_l_min 0
_reflns_number_gt 3634
_reflns_number_total 4183
_reflns_threshold_expression I>2.0\s(I)
_oxford_diffrn_Wilson_B_factor 1.97
_oxford_diffrn_Wilson_scale 0.69
_oxford_refine_ls_r_factor_ref 0.0449
_oxford_refine_ls_scale 1.282(6)
_oxford_reflns_number_all 4183
_oxford_reflns_threshold_expression_ref I>-3.0\s(I)
_oxford_structure_analysis_title 014djd16
_cod_data_source_file c8sc01704b2.cif
_cod_data_source_block 3f
_cod_depositor_comments
;
The following automatic conversions were performed:

'_chemical_melting_point' value 'not measured' was changed to '?' -
the value is undefined or not given.

'_atom_sites_solution_primary' value 'Other' changed to 'other'
according to
/home/data/users/saulius/crontab/automatic-downloads/rss-feeds/RSC/lib/dictionaries/cif_core.dic
dictionary named 'cif_core.dic' version 2.4.2 from 2011-04-26.

'_exptl_crystal_density_meas' value 'not measured' was changed to '?'
- the value is perceived as not measured.

Automatic conversion script
Id: cif_fix_values 4973 2017-02-22 13:04:09Z antanas 

 Adding full bibliography for 1549663.cif.
;
_cod_original_sg_symbol_H-M 'P -1 '
_cod_original_formula_sum 'C22 H21 N1 O3 S1'
_cod_database_code 1549663

loop_
_symmetry_equiv_pos_as_xyz
x,y,z
-x,-y,-z

loop_
_atom_site_label
_atom_site_type_symbol
_atom_site_fract_x
_atom_site_fract_y
_atom_site_fract_z
_atom_site_U_iso_or_equiv
_atom_site_occupancy
_atom_site_adp_type
_atom_site_refinement_flags_posn
S1 S 0.03691(4) 0.74565(3) 0.26465(4) 0.0243 1.0000 Uani .
O2 O 0.10321(12) 0.73935(10) 0.41235(10) 0.0319 1.0000 Uani .
O3 O 0.14523(12) 0.78865(10) 0.20171(12) 0.0349 1.0000 Uani .
C4 C -0.07760(15) 0.58399(12) 0.17541(14) 0.0233 1.0000 Uani .
C5 C 0.03919(16) 0.48880(13) 0.20232(15) 0.0264 1.0000 Uani .
C6 C 0.06604(16) 0.42335(13) 0.33601(15) 0.0268 1.0000 Uani D
N7 N -0.08719(14) 0.35156(12) 0.32497(14) 0.0299 1.0000 Uani D
C8 C -0.21663(16) 0.41484(13) 0.27811(14) 0.0249 1.0000 Uani D
C9 C -0.21708(15) 0.52904(13) 0.20871(13) 0.0228 1.0000 Uani .
C10 C -0.35557(15) 0.58285(13) 0.15526(14) 0.0242 1.0000 Uani .
C11 C -0.49048(15) 0.52519(13) 0.17207(14) 0.0244 1.0000 Uani .
O12 O -0.62928(11) 0.57366(10) 0.12596(10) 0.0290 1.0000 Uani .
C13 C -0.62245(17) 0.70091(14) 0.07535(16) 0.0308 1.0000 Uani .
C14 C -0.49175(16) 0.40899(14) 0.23759(14) 0.0272 1.0000 Uani .
C15 C -0.35673(16) 0.35560(14) 0.29055(15) 0.0272 1.0000 Uani .
C16 C 0.17854(16) 0.32719(13) 0.36350(15) 0.0275 1.0000 Uani .
C17 C 0.13677(19) 0.21064(15) 0.27826(19) 0.0388 1.0000 Uani .
C18 C 0.2413(2) 0.12385(16) 0.3064(2) 0.0495 1.0000 Uani .
C19 C 0.3875(2) 0.15246(18) 0.4203(2) 0.0511 1.0000 Uani .
C20 C 0.4294(2) 0.2676(2) 0.50613(19) 0.0471 1.0000 Uani .
C21 C 0.32478(19) 0.35463(17) 0.47700(16) 0.0353 1.0000 Uani .
C22 C -0.09840(15) 0.85439(13) 0.22413(14) 0.0247 1.0000 Uani .
C23 C -0.14219(17) 0.89761(14) 0.32465(16) 0.0295 1.0000 Uani .
C24 C -0.24386(18) 0.98776(15) 0.29230(18) 0.0364 1.0000 Uani .
C25 C -0.30067(18) 1.03107(15) 0.16173(19) 0.0401 1.0000 Uani .
C26 C -0.25824(19) 0.98600(16) 0.06134(18) 0.0397 1.0000 Uani .
C27 C -0.15518(18) 0.89752(14) 0.09214(16) 0.0327 1.0000 Uani .
H41 H -0.1173 0.6003 0.0785 0.0278 1.0000 Uiso R
H52 H 0.1406 0.5333 0.2039 0.0319 1.0000 Uiso R
H51 H -0.0103 0.4191 0.1238 0.0324 1.0000 Uiso R
H61 H 0.1125 0.4936 0.4145 0.0321 1.0000 Uiso R
H101 H -0.3548 0.6592 0.1059 0.0291 1.0000 Uiso R
H133 H -0.7254 0.7229 0.0551 0.0453 1.0000 Uiso R
H132 H -0.5381 0.7669 0.1459 0.0436 1.0000 Uiso R
H131 H -0.6043 0.6971 -0.0087 0.0441 1.0000 Uiso R
H141 H -0.5847 0.3680 0.2480 0.0327 1.0000 Uiso R
H151 H -0.3572 0.2774 0.3368 0.0323 1.0000 Uiso R
H171 H 0.0343 0.1877 0.2014 0.0470 1.0000 Uiso R
H181 H 0.2125 0.0460 0.2489 0.0597 1.0000 Uiso R
H191 H 0.4582 0.0941 0.4388 0.0615 1.0000 Uiso R
H201 H 0.5282 0.2871 0.5838 0.0571 1.0000 Uiso R
H211 H 0.3533 0.4342 0.5354 0.0428 1.0000 Uiso R
H231 H -0.1054 0.8659 0.4125 0.0360 1.0000 Uiso R
H241 H -0.2731 1.0175 0.3602 0.0457 1.0000 Uiso R
H251 H -0.3680 1.0929 0.1387 0.0485 1.0000 Uiso R
H261 H -0.2971 1.0153 -0.0277 0.0486 1.0000 Uiso R
H271 H -0.1220 0.8678 0.0262 0.0382 1.0000 Uiso R
H71 H -0.0798(17) 0.3073(16) 0.3955(15) 0.0369(18) 1.0000 Uiso D

loop_
_atom_site_aniso_label
_atom_site_aniso_U_11
_atom_site_aniso_U_22
_atom_site_aniso_U_33
_atom_site_aniso_U_23
_atom_site_aniso_U_13
_atom_site_aniso_U_12
S1 0.02365(17) 0.01990(17) 0.03138(19) 0.00369(12) 0.01327(14) 0.00474(12)
O2 0.0317(5) 0.0282(5) 0.0301(5) 0.0027(4) 0.0067(4) 0.0076(4)
O3 0.0354(5) 0.0241(5) 0.0567(7) 0.0057(5) 0.0314(5) 0.0039(4)
C4 0.0253(6) 0.0211(6) 0.0268(6) 0.0028(5) 0.0144(5) 0.0045(5)
C5 0.0282(7) 0.0220(6) 0.0352(7) 0.0027(5) 0.0193(6) 0.0053(5)
C6 0.0279(7) 0.0228(6) 0.0339(7) 0.0027(5) 0.0163(6) 0.0069(5)
N7 0.0314(6) 0.0279(6) 0.0413(7) 0.0138(5) 0.0237(6) 0.0111(5)
C8 0.0275(6) 0.0243(6) 0.0268(7) 0.0022(5) 0.0152(5) 0.0058(5)
C9 0.0237(6) 0.0218(6) 0.0249(6) 0.0010(5) 0.0133(5) 0.0022(5)
C10 0.0253(6) 0.0232(6) 0.0244(6) 0.0020(5) 0.0113(5) 0.0034(5)
C11 0.0217(6) 0.0285(7) 0.0231(6) 0.0000(5) 0.0098(5) 0.0041(5)
O12 0.0227(5) 0.0336(5) 0.0330(5) 0.0075(4) 0.0135(4) 0.0068(4)
C13 0.0278(7) 0.0322(7) 0.0346(8) 0.0063(6) 0.0138(6) 0.0090(6)
C14 0.0260(6) 0.0290(7) 0.0294(7) 0.0014(5) 0.0162(6) 0.0008(5)
C15 0.0316(7) 0.0244(6) 0.0312(7) 0.0050(5) 0.0193(6) 0.0041(5)
C16 0.0290(7) 0.0232(6) 0.0374(8) 0.0081(6) 0.0202(6) 0.0069(5)
C17 0.0317(7) 0.0253(7) 0.0635(11) -0.0014(7) 0.0263(8) 0.0007(6)
C18 0.0552(11) 0.0210(7) 0.0940(15) 0.0071(8) 0.0528(11) 0.0076(7)
C19 0.0601(11) 0.0440(10) 0.0844(14) 0.0407(10) 0.0541(11) 0.0353(9)
C20 0.0433(9) 0.0675(12) 0.0421(9) 0.0287(9) 0.0212(8) 0.0295(9)
C21 0.0377(8) 0.0427(8) 0.0311(8) 0.0088(6) 0.0170(6) 0.0152(7)
C22 0.0242(6) 0.0197(6) 0.0297(7) 0.0030(5) 0.0108(5) 0.0040(5)
C23 0.0314(7) 0.0252(7) 0.0342(7) 0.0024(6) 0.0157(6) 0.0064(6)
C24 0.0348(8) 0.0286(7) 0.0506(9) -0.0005(7) 0.0219(7) 0.0089(6)
C25 0.0321(8) 0.0286(7) 0.0559(10) 0.0047(7) 0.0120(7) 0.0133(6)
C26 0.0388(8) 0.0335(8) 0.0381(8) 0.0085(7) 0.0054(7) 0.0121(7)
C27 0.0374(8) 0.0279(7) 0.0320(7) 0.0044(6) 0.0133(6) 0.0079(6)

loop_
_atom_type_symbol
_atom_type_scat_dispersion_real
_atom_type_scat_dispersion_imag
_atom_type_scat_Cromer_Mann_a1
_atom_type_scat_Cromer_Mann_b1
_atom_type_scat_Cromer_Mann_a2
_atom_type_scat_Cromer_Mann_b2
_atom_type_scat_Cromer_Mann_a3
_atom_type_scat_Cromer_Mann_b3
_atom_type_scat_Cromer_Mann_a4
_atom_type_scat_Cromer_Mann_b4
_atom_type_scat_Cromer_Mann_c
_atom_type_scat_source
C 0.0033 0.0016 2.3100 20.8439 1.0200 10.2075 1.5886 0.5687 0.8650 51.6512 0.2156 'International Tables Vol C 4.2.6.8 and 6.1.1.4'
H 0.0000 0.0000 0.4930 10.5109 0.3229 26.1257 0.1402 3.1424 0.0408 57.7998 0.0030 'International Tables Vol C 4.2.6.8 and 6.1.1.4'
N 0.0061 0.0033 12.2126 0.0057 3.1322 9.8933 2.0125 28.9975 1.1663 0.5826 -11.5290 'International Tables Vol C 4.2.6.8 and 6.1.1.4'
O 0.0106 0.0060 3.0485 13.2771 2.2868 5.7011 1.5463 0.3239 0.8670 32.9089 0.2508 'International Tables Vol C 4.2.6.8 and 6.1.1.4'
S 0.1246 0.1234 6.9053 1.4679 5.2034 22.2151 1.4379 0.2536 1.5863 56.1720 0.8669 'International Tables Vol C 4.2.6.8 and 6.1.1.4'

loop_
_geom_angle_atom_site_label_1
_geom_angle_atom_site_label_2
_geom_angle_atom_site_label_3
_geom_angle
_geom_angle_publ_flag
O2 S1 O3 118.07(7) yes
O2 S1 C4 110.33(6) yes
O3 S1 C4 105.93(6) yes
O2 S1 C22 107.69(6) yes
O3 S1 C22 107.41(6) yes
C4 S1 C22 106.88(6) yes
S1 C4 C5 108.01(9) yes
S1 C4 C9 115.15(9) yes
C5 C4 C9 112.54(10) yes
S1 C4 H41 103.1 no
C5 C4 H41 108.4 no
C9 C4 H41 109.0 no
C4 C5 C6 111.74(11) yes
C4 C5 H52 111.6 no
C6 C5 H52 110.4 no
C4 C5 H51 106.7 no
C6 C5 H51 108.5 no
H52 C5 H51 107.8 no
C5 C6 N7 108.26(11) yes
C5 C6 C16 112.72(11) yes
N7 C6 C16 108.69(11) yes
C5 C6 H61 108.5 no
N7 C6 H61 110.2 no
C16 C6 H61 108.5 no
C6 N7 C8 118.71(11) yes
C6 N7 H71 113.2(9) no
C8 N7 H71 113.5(9) no
N7 C8 C9 122.25(12) yes
N7 C8 C15 118.82(12) yes
C9 C8 C15 118.71(12) yes
C4 C9 C8 120.09(11) yes
C4 C9 C10 119.94(11) yes
C8 C9 C10 119.52(12) yes
C9 C10 C11 120.82(12) yes
C9 C10 H101 118.4 no
C11 C10 H101 120.8 no
C10 C11 O12 124.36(12) yes
C10 C11 C14 119.67(12) yes
O12 C11 C14 115.96(11) yes
C11 O12 C13 116.25(10) yes
O12 C13 H133 105.5 no
O12 C13 H132 110.8 no
H133 C13 H132 109.8 no
O12 C13 H131 110.1 no
H133 C13 H131 110.4 no
H132 C13 H131 110.2 no
C11 C14 C15 119.93(12) yes
C11 C14 H141 120.1 no
C15 C14 H141 119.9 no
C8 C15 C14 121.28(12) yes
C8 C15 H151 118.9 no
C14 C15 H151 119.8 no
C6 C16 C17 121.39(13) yes
C6 C16 C21 119.53(13) yes
C17 C16 C21 119.08(14) yes
C16 C17 C18 120.24(16) yes
C16 C17 H171 120.6 no
C18 C17 H171 119.2 no
C17 C18 C19 120.14(17) yes
C17 C18 H181 119.7 no
C19 C18 H181 120.1 no
C18 C19 C20 119.97(15) yes
C18 C19 H191 120.0 no
C20 C19 H191 120.0 no
C19 C20 C21 119.68(17) yes
C19 C20 H201 120.2 no
C21 C20 H201 120.1 no
C20 C21 C16 120.89(16) yes
C20 C21 H211 120.0 no
C16 C21 H211 119.1 no
S1 C22 C23 119.66(11) yes
S1 C22 C27 118.75(11) yes
C23 C22 C27 121.56(13) yes
C22 C23 C24 118.75(14) yes
C22 C23 H231 120.7 no
C24 C23 H231 120.5 no
C23 C24 C25 120.07(15) yes
C23 C24 H241 118.9 no
C25 C24 H241 121.0 no
C24 C25 C26 120.83(14) yes
C24 C25 H251 121.1 no
C26 C25 H251 118.0 no
C25 C26 C27 119.97(15) yes
C25 C26 H261 120.9 no
C27 C26 H261 119.1 no
C22 C27 C26 118.81(14) yes
C22 C27 H271 119.9 no
C26 C27 H271 121.3 no

loop_
_geom_bond_atom_site_label_1
_geom_bond_atom_site_label_2
_geom_bond_distance
_geom_bond_publ_flag
S1 O2 1.4398(10) yes
S1 O3 1.4436(10) yes
S1 C4 1.8228(13) yes
S1 C22 1.7659(13) yes
C4 C5 1.5408(18) yes
C4 C9 1.5110(17) yes
C4 H41 0.969 no
C5 C6 1.5267(19) yes
C5 H52 0.974 no
C5 H51 0.988 no
C6 N7 1.4535(17) yes
C6 C16 1.5182(18) yes
C6 H61 0.993 no
N7 C8 1.3927(17) yes
N7 H71 0.868(14) no
C8 C9 1.3973(18) yes
C8 C15 1.4071(18) yes
C9 C10 1.4054(18) yes
C10 C11 1.3823(18) yes
C10 H101 0.953 no
C11 O12 1.3776(16) yes
C11 C14 1.3943(19) yes
O12 C13 1.4253(17) yes
C13 H133 0.968 no
C13 H132 0.981 no
C13 H131 0.978 no
C14 C15 1.3759(19) yes
C14 H141 0.949 no
C15 H151 0.950 no
C16 C17 1.390(2) yes
C16 C21 1.384(2) yes
C17 C18 1.388(2) yes
C17 H171 0.958 no
C18 C19 1.386(3) yes
C18 H181 0.930 no
C19 C20 1.381(3) yes
C19 H191 0.937 no
C20 C21 1.390(2) yes
C20 H201 0.940 no
C21 H211 0.950 no
C22 C23 1.386(2) yes
C22 C27 1.392(2) yes
C23 C24 1.394(2) yes
C23 H231 0.940 no
C24 C25 1.380(2) yes
C24 H241 0.936 no
C25 C26 1.383(2) yes
C25 H251 0.941 no
C26 C27 1.390(2) yes
C26 H261 0.940 no
C27 H271 0.943 no

loop_
_geom_hbond_atom_site_label_D
_geom_hbond_atom_site_label_H
_geom_hbond_atom_site_label_A
_geom_hbond_site_symmetry_A
_geom_hbond_angle_DHA
_geom_hbond_distance_DH
_geom_hbond_distance_HA
_geom_hbond_distance_DA
_geom_hbond_publ_flag
C5 H52 O12 1_655 156 0.97 2.59 3.497(2) yes
C6 H61 O2 . 129 0.99 2.55 3.269(2) yes
C13 H133 O3 1_455 134 0.97 2.49 3.230(2) yes
C21 H211 C14 2_566 157 0.95 2.59 3.487(2) yes
N7 H71 O2 2_566 157.0(14) 0.868 2.193 3.011(2) yes
